data_7705460
loop_
_publ_author_name
'\'Alvarez, Mar\'ia'
'Molina, Francisco'
'Fructos, Manuel R.'
'Urbano, Juan'
'\'Alvarez, Eleuterio'
'Sodupe, Mariona'
'Lled\'os, Agust\'i'
'P\'erez, Pedro J'

_publ_section_title
;
 Aerobic intramolecular carbon-hydrogen bond oxidation promoted by Cu(I)
 complexes.
;
_journal_issue 41
_journal_name_full 'Dalton transactions (Cambridge, England : 2003)'
_journal_page_first 14647
_journal_page_last 14655
_journal_paper_doi 10.1039/d0dt03198d
_journal_volume 49
_journal_year 2020
_chemical_formula_moiety 'C49 H56 B Cu N8, 1.41(C H2 Cl2), 0.29(C5 H10)'
_chemical_formula_sum 'C51.88 H61.77 B Cl2.82 Cu N8'
_chemical_formula_weight 971.80
_space_group_crystal_system triclinic
_space_group_IT_number 2
_space_group_name_Hall '-P 1'
_space_group_name_H-M_alt 'P -1'
_atom_sites_solution_hydrogens geom
_audit_creation_date 2019-07-09
_audit_creation_method
;
Olex2 1.2
(compiled 2018.05.29 svn.r3508 for OlexSys, GUI svn.r5506)
;
_audit_update_record
;
2020-05-14 deposited with the CCDC.	2020-09-18 downloaded from the CCDC.
;
_cell_angle_alpha 83.494(3)
_cell_angle_beta 88.272(3)
_cell_angle_gamma 82.151(3)
_cell_formula_units_Z 2
_cell_length_a 11.7138(6)
_cell_length_b 11.8974(6)
_cell_length_c 18.4498(10)
_cell_measurement_reflns_used 9628
_cell_measurement_temperature 100.0
_cell_measurement_theta_max 26.79
_cell_measurement_theta_min 2.22
_cell_volume 2530.5(2)
_computing_cell_refinement 'Bruker Apex3, 2017'
_computing_data_collection 'Bruker Apex3, 2017'
_computing_data_reduction 'SAINT v8.38A (Bruker, 2017)'
_computing_molecular_graphics 'Olex2 (Dolomanov et al., 2009)'
_computing_publication_material 'Olex2 (Dolomanov et al., 2009)'
_computing_structure_refinement 'XL (Sheldrick, 2008)'
_computing_structure_solution 'XT (Sheldrick, 2015)'
_diffrn_ambient_temperature 100.0
_diffrn_measured_fraction_theta_full 0.999
_diffrn_measured_fraction_theta_max 0.999
_diffrn_measurement_device 'Bruker D8 Quest'
_diffrn_measurement_device_type 'Bruker CHi Fixed D8 Quest'
_diffrn_measurement_method '\f and \w scans'
_diffrn_radiation_monochromator multilayer
_diffrn_radiation_probe x-ray
_diffrn_radiation_type MoK\a
_diffrn_radiation_wavelength 0.71073
_diffrn_reflns_av_R_equivalents 0.0913
_diffrn_reflns_av_unetI/netI 0.0385
_diffrn_reflns_Laue_measured_fraction_full 0.999
_diffrn_reflns_Laue_measured_fraction_max 0.999
_diffrn_reflns_limit_h_max 14
_diffrn_reflns_limit_h_min -14
_diffrn_reflns_limit_k_max 14
_diffrn_reflns_limit_k_min -14
_diffrn_reflns_limit_l_max 22
_diffrn_reflns_limit_l_min -22
_diffrn_reflns_number 99549
_diffrn_reflns_point_group_measured_fraction_full 0.999
_diffrn_reflns_point_group_measured_fraction_max 0.999
_diffrn_reflns_theta_full 25.242
_diffrn_reflns_theta_max 26.021
_diffrn_reflns_theta_min 2.222
_diffrn_source 'microfocus sealed x-ray tube'
_diffrn_source_type 'Incoatec I/mS high brilliance'
_diffrn_standards_number 0
_exptl_absorpt_coefficient_mu 0.624
_exptl_absorpt_correction_T_max 0.7454
_exptl_absorpt_correction_T_min 0.6454
_exptl_absorpt_correction_type multi-scan
_exptl_absorpt_process_details
;
SADABS-2014/5 (Bruker,2014/5) was used for absorption correction. 
wR2(int) was 0.1431 before and 0.0613 after correction. 
The Ratio of minimum to maximum transmission is 0.8658. 
The \l/2 correction factor is Not present.
;
_exptl_crystal_colour colourless
_exptl_crystal_colour_primary colourless
_exptl_crystal_density_diffrn 1.275
_exptl_crystal_description plate
_exptl_crystal_F_000 1022
_exptl_crystal_recrystallization_method 'Crystallized from a mixture of dichloromethane and petroleum ether by cooling'
_exptl_crystal_size_max 0.35
_exptl_crystal_size_mid 0.105
_exptl_crystal_size_min 0.03
_refine_diff_density_max 0.786
_refine_diff_density_min -0.550
_refine_diff_density_rms 0.068
_refine_ls_extinction_method none
_refine_ls_goodness_of_fit_ref 1.059
_refine_ls_hydrogen_treatment constr
_refine_ls_matrix_type full
_refine_ls_number_parameters 645
_refine_ls_number_reflns 9988
_refine_ls_number_restraints 140
_refine_ls_restrained_S_all 1.092
_refine_ls_R_factor_all 0.0655
_refine_ls_R_factor_gt 0.0437
_refine_ls_shift/su_max 0.001
_refine_ls_shift/su_mean 0.000
_refine_ls_structure_factor_coef Fsqd
_refine_ls_weighting_details 'w=1/[\s^2^(Fo^2^)+(0.0399P)^2^+3.3791P] where P=(Fo^2^+2Fc^2^)/3'
_refine_ls_weighting_scheme calc
_refine_ls_wR_factor_gt 0.0989
_refine_ls_wR_factor_ref 0.1101
_reflns_Friedel_coverage 0.000
_reflns_number_gt 7793
_reflns_number_total 9988
_reflns_threshold_expression 'I > 2\s(I)'
_cod_data_source_file d0dt03198d2.cif
_cod_data_source_block Complex_3b
_cod_depositor_comments 'Adding full bibliography for 7705460--7705465.cif.'
_cod_database_code 7705460
_shelx_shelxl_version_number 2017/1
_shelx_space_group_comment
;
The symmetry employed for this shelxl refinement is uniquely defined
by the following loop, which should always be used as a source of
symmetry information in preference to the above space-group names.
They are only intended as comments.
;
_shelx_estimated_absorpt_t_max 0.982
_shelx_estimated_absorpt_t_min 0.811
_olex2_refinement_description
;
1. Fixed Uiso
 At 1.2 times of:
  All C(H) groups, All C(H,H) groups, All N(H) groups
 At 1.5 times of:
  All C(H,H,H) groups
2. Restrained distances
 Cl4-C51 = Cl3-C51
 1.771 with sigma of 0.01
 Cl4-Cl3
 2.916 with sigma of 0.03
 C52-C53 \\sim C53-C54 \\sim C54-C55 \\sim C55-C56 \\sim C56-C52
 with sigma of 0.02
 C52-C54 \\sim C53-C55 \\sim C54-C56 \\sim C55-C52 \\sim C56-C53
 with sigma of 0.04
3. Uiso/Uaniso restraints and constraints
Cl3 \\sim Cl4 \\sim C51: within 2A with sigma of 0.04 and sigma for terminal
atoms of 0.08
C52 \\sim C53 \\sim C54 \\sim C55 \\sim C56: within 2A with sigma of 0.04 and
sigma for terminal atoms of 0.08
Uanis(C56) \\sim Ueq, Uanis(C52) \\sim Ueq, Uanis(C54) \\sim Ueq, Uanis(C55)
\\sim Ueq, Uanis(C53) \\sim Ueq: with sigma of 0.01 and sigma for terminal
atoms of 0.01
4. Rigid body (RIGU) restrains
 Cl3, Cl4, C51
 with sigma for 1-2 distances of 0.004 and sigma for 1-3 distances of 0.004
 C52, C53, C54, C55, C56
 with sigma for 1-2 distances of 0.004 and sigma for 1-3 distances of 0.004
5. Others
 Sof(C52)=Sof(H52A)=Sof(H52B)=Sof(C53)=Sof(H53A)=Sof(H53B)=Sof(C54)=Sof(H54A)=
 Sof(H54B)=Sof(C55)=Sof(H55A)=Sof(H55B)=Sof(C56)=Sof(H56A)=Sof(H56B)=0.5*(1-
 FVAR(2))
 Sof(Cl3)=Sof(Cl4)=Sof(C51)=Sof(H51A)=Sof(H51B)=FVAR(1)
6.a Secondary CH2 refined with riding coordinates:
 C50(H50A,H50B), C51(H51A,H51B), C52(H52A,H52B), C53(H53A,H53B), C54(H54A,
 H54B), C55(H55A,H55B), C56(H56A,H56B)
6.b Aromatic/amide H refined with riding coordinates:
 N8(H8), C2(H2), C3(H3), C8(H8A), C11(H11), C14(H14), C15(H15), C20(H20),
 C23(H23), C26(H26), C27(H27), C32(H32), C35(H35), C38(H38), C39(H39), C44(H44),
  C47(H47)
6.c Idealised Me refined as rotating group:
 C1(H1A,H1B,H1C), C7(H7A,H7B,H7C), C10(H10A,H10B,H10C), C13(H13A,H13B,H13C),
 C19(H19A,H19B,H19C), C22(H22A,H22B,H22C), C25(H25A,H25B,H25C), C31(H31A,H31B,
 H31C), C34(H34A,H34B,H34C), C37(H37A,H37B,H37C), C43(H43A,H43B,H43C), C46(H46A,
 H46B,H46C), C49(H49A,H49B,H49C)
;
_olex2_exptl_crystal_mounting_method 'The crystal was mounted on a 200 micro/m MITEGEN holder in perfluoroether oil'
_olex2_submission_special_instructions 'No special instructions were received'

loop_
_space_group_symop_operation_xyz
'x, y, z'
'-x, -y, -z'

loop_
_atom_site_label
_atom_site_type_symbol
_atom_site_fract_x
_atom_site_fract_y
_atom_site_fract_z
_atom_site_U_iso_or_equiv
_atom_site_adp_type
_atom_site_occupancy
_atom_site_site_symmetry_order
_atom_site_calc_flag
_atom_site_refinement_flags_posn
_atom_site_refinement_flags_adp
_atom_site_refinement_flags_occupancy
_atom_site_disorder_assembly
_atom_site_disorder_group
Cu1 Cu 0.35049(3) 0.70298(3) 0.27991(2) 0.01669(9) Uani 1 1 d . . . . .
N1 N 0.30311(18) 0.62026(17) 0.43093(11) 0.0177(4) Uani 1 1 d . . . . .
N2 N 0.35710(18) 0.70118(17) 0.39048(11) 0.0177(4) Uani 1 1 d . . . . .
N3 N 0.14326(17) 0.61025(17) 0.34324(11) 0.0170(4) Uani 1 1 d . . . . .
N4 N 0.17563(17) 0.68684(17) 0.28792(11) 0.0165(4) Uani 1 1 d . . . . .
N5 N 0.32492(17) 0.46881(17) 0.34522(11) 0.0162(4) Uani 1 1 d . . . . .
N6 N 0.38833(18) 0.52475(17) 0.29296(11) 0.0171(4) Uani 1 1 d . . . . .
N7 N 0.40587(17) 0.80529(17) 0.20197(11) 0.0161(4) Uani 1 1 d . . . . .
N8 N 0.48330(17) 0.87794(17) 0.20970(11) 0.0157(4) Uani 1 1 d . . . . .
H8 H 0.513459 0.885674 0.251673 0.019 Uiso 1 1 calc R . . . .
C1 C 0.1774(2) 0.4541(2) 0.45393(14) 0.0235(6) Uani 1 1 d . . . . .
H1A H 0.134235 0.404937 0.429229 0.035 Uiso 1 1 calc GR . . . .
H1B H 0.124761 0.499436 0.485111 0.035 Uiso 1 1 calc GR . . . .
H1C H 0.237279 0.406720 0.483926 0.035 Uiso 1 1 calc GR . . . .
C2 C 0.3277(3) 0.6192(2) 0.50185(14) 0.0254(6) Uani 1 1 d . . . . .
H2 H 0.300506 0.570355 0.540986 0.030 Uiso 1 1 calc R . . . .
C3 C 0.3985(3) 0.7005(2) 0.50835(15) 0.0275(6) Uani 1 1 d . . . . .
H3 H 0.429554 0.719013 0.551766 0.033 Uiso 1 1 calc R . . . .
C4 C 0.4148(2) 0.7500(2) 0.43676(14) 0.0193(5) Uani 1 1 d . . . . .
C5 C 0.4882(2) 0.8381(2) 0.40871(13) 0.0186(5) Uani 1 1 d . . . . .
C6 C 0.4500(2) 0.9548(2) 0.41240(14) 0.0206(5) Uani 1 1 d . . . . .
C7 C 0.3339(2) 0.9952(2) 0.44391(16) 0.0278(6) Uani 1 1 d . . . . .
H7A H 0.276642 1.009222 0.405130 0.042 Uiso 1 1 calc GR . . . .
H7B H 0.337378 1.066091 0.465645 0.042 Uiso 1 1 calc GR . . . .
H7C H 0.311841 0.936761 0.481497 0.042 Uiso 1 1 calc GR . . . .
C8 C 0.5223(2) 1.0337(2) 0.38592(14) 0.0230(6) Uani 1 1 d . . . . .
H8A H 0.496258 1.112514 0.387820 0.028 Uiso 1 1 calc R . . . .
C9 C 0.6310(2) 1.0021(2) 0.35677(14) 0.0228(6) Uani 1 1 d . . . . .
C10 C 0.7074(3) 1.0900(2) 0.32938(17) 0.0319(7) Uani 1 1 d . . . . .
H10A H 0.787512 1.053594 0.327490 0.048 Uiso 1 1 calc GR . . . .
H10B H 0.700866 1.149646 0.362384 0.048 Uiso 1 1 calc GR . . . .
H10C H 0.683564 1.124111 0.280395 0.048 Uiso 1 1 calc GR . . . .
C11 C 0.6668(2) 0.8868(2) 0.35366(14) 0.0219(6) Uani 1 1 d . . . . .
H11 H 0.740920 0.863441 0.333936 0.026 Uiso 1 1 calc R . . . .
C12 C 0.5969(2) 0.8042(2) 0.37866(14) 0.0200(5) Uani 1 1 d . . . . .
C13 C 0.6381(2) 0.6801(2) 0.37096(16) 0.0279(6) Uani 1 1 d . . . . .
H13A H 0.613153 0.632527 0.413791 0.042 Uiso 1 1 calc GR . . . .
H13B H 0.722469 0.668385 0.367173 0.042 Uiso 1 1 calc GR . . . .
H13C H 0.605579 0.658896 0.326938 0.042 Uiso 1 1 calc GR . . . .
C14 C 0.0280(2) 0.6147(2) 0.34401(15) 0.0245(6) Uani 1 1 d . . . . .
H14 H -0.015792 0.570187 0.377314 0.029 Uiso 1 1 calc R . . . .
C15 C -0.0162(2) 0.6946(2) 0.28847(15) 0.0266(6) Uani 1 1 d . . . . .
H15 H -0.094743 0.715255 0.275590 0.032 Uiso 1 1 calc R . . . .
C16 C 0.0796(2) 0.7388(2) 0.25508(14) 0.0187(5) Uani 1 1 d . . . . .
C17 C 0.0902(2) 0.8330(2) 0.19618(14) 0.0176(5) Uani 1 1 d . . . . .
C18 C 0.0844(2) 0.8165(2) 0.12241(14) 0.0178(5) Uani 1 1 d . . . . .
C19 C 0.0617(2) 0.7039(2) 0.10004(15) 0.0224(6) Uani 1 1 d . . . . .
H19A H 0.047864 0.712110 0.047457 0.034 Uiso 1 1 calc GR . . . .
H19B H -0.006288 0.680045 0.126543 0.034 Uiso 1 1 calc GR . . . .
H19C H 0.128633 0.646315 0.111536 0.034 Uiso 1 1 calc GR . . . .
C20 C 0.1054(2) 0.9052(2) 0.06916(14) 0.0186(5) Uani 1 1 d . . . . .
H20 H 0.101140 0.894540 0.019103 0.022 Uiso 1 1 calc R . . . .
C21 C 0.1324(2) 1.0082(2) 0.08771(14) 0.0182(5) Uani 1 1 d . . . . .
C22 C 0.1625(2) 1.0998(2) 0.02988(15) 0.0243(6) Uani 1 1 d . . . . .
H22A H 0.244093 1.083857 0.016125 0.037 Uiso 1 1 calc GR . . . .
H22B H 0.148079 1.174121 0.048937 0.037 Uiso 1 1 calc GR . . . .
H22C H 0.114918 1.100981 -0.013059 0.037 Uiso 1 1 calc GR . . . .
C23 C 0.1354(2) 1.0235(2) 0.16066(15) 0.0217(6) Uani 1 1 d . . . . .
H23 H 0.151663 1.094524 0.173866 0.026 Uiso 1 1 calc R . . . .
C24 C 0.1150(2) 0.9373(2) 0.21554(14) 0.0211(6) Uani 1 1 d . . . . .
C25 C 0.1210(3) 0.9580(3) 0.29430(16) 0.0369(8) Uani 1 1 d . . . . .
H25A H 0.188461 0.910429 0.316709 0.055 Uiso 1 1 calc GR . . . .
H25B H 0.050966 0.938322 0.320290 0.055 Uiso 1 1 calc GR . . . .
H25C H 0.127392 1.038629 0.297164 0.055 Uiso 1 1 calc GR . . . .
C26 C 0.3553(2) 0.3554(2) 0.34584(14) 0.0205(5) Uani 1 1 d . . . . .
H26 H 0.323904 0.298235 0.377409 0.025 Uiso 1 1 calc R . . . .
C27 C 0.4390(2) 0.3359(2) 0.29339(15) 0.0230(6) Uani 1 1 d . . . . .
H27 H 0.476063 0.264293 0.281103 0.028 Uiso 1 1 calc R . . . .
C28 C 0.4578(2) 0.4450(2) 0.26188(14) 0.0179(5) Uani 1 1 d . . . . .
C29 C 0.5403(2) 0.4797(2) 0.20360(13) 0.0166(5) Uani 1 1 d . . . . .
C30 C 0.6580(2) 0.4711(2) 0.21843(14) 0.0185(5) Uani 1 1 d . . . . .
C31 C 0.7054(2) 0.4210(2) 0.29225(15) 0.0238(6) Uani 1 1 d . . . . .
H31A H 0.726150 0.338312 0.292637 0.036 Uiso 1 1 calc GR . . . .
H31B H 0.646717 0.436707 0.330102 0.036 Uiso 1 1 calc GR . . . .
H31C H 0.773927 0.455582 0.301821 0.036 Uiso 1 1 calc GR . . . .
C32 C 0.7326(2) 0.5081(2) 0.16397(15) 0.0206(5) Uani 1 1 d . . . . .
H32 H 0.812051 0.503699 0.174582 0.025 Uiso 1 1 calc R . . . .
C33 C 0.6952(2) 0.5513(2) 0.09441(14) 0.0208(5) Uani 1 1 d . . . . .
C34 C 0.7782(2) 0.5872(3) 0.03559(16) 0.0293(6) Uani 1 1 d . . . . .
H34A H 0.842442 0.615405 0.057529 0.044 Uiso 1 1 calc GR . . . .
H34B H 0.738621 0.647983 0.001316 0.044 Uiso 1 1 calc GR . . . .
H34C H 0.807835 0.521690 0.009517 0.044 Uiso 1 1 calc GR . . . .
C35 C 0.5781(2) 0.5586(2) 0.08046(14) 0.0204(5) Uani 1 1 d . . . . .
H35 H 0.550936 0.587947 0.033146 0.024 Uiso 1 1 calc R . . . .
C36 C 0.4997(2) 0.5241(2) 0.13367(14) 0.0177(5) Uani 1 1 d . . . . .
C37 C 0.3739(2) 0.5332(2) 0.11634(14) 0.0212(6) Uani 1 1 d . . . . .
H37A H 0.351310 0.456487 0.118593 0.032 Uiso 1 1 calc GR . . . .
H37B H 0.360288 0.572795 0.067209 0.032 Uiso 1 1 calc GR . . . .
H37C H 0.328017 0.576143 0.151913 0.032 Uiso 1 1 calc GR . . . .
C38 C 0.3822(2) 0.8206(2) 0.13116(14) 0.0175(5) Uani 1 1 d . . . . .
H38 H 0.329885 0.781045 0.108920 0.021 Uiso 1 1 calc R . . . .
C39 C 0.4440(2) 0.9022(2) 0.09360(14) 0.0178(5) Uani 1 1 d . . . . .
H39 H 0.441550 0.928047 0.042954 0.021 Uiso 1 1 calc R . . . .
C40 C 0.5090(2) 0.9373(2) 0.14555(13) 0.0154(5) Uani 1 1 d . . . . .
C41 C 0.5979(2) 1.0152(2) 0.13998(13) 0.0158(5) Uani 1 1 d . . . . .
C42 C 0.5673(2) 1.1339(2) 0.12630(14) 0.0187(5) Uani 1 1 d . . . . .
C43 C 0.4429(2) 1.1862(2) 0.11734(17) 0.0275(6) Uani 1 1 d . . . . .
H43A H 0.417913 1.178893 0.068062 0.041 Uiso 1 1 calc GR . . . .
H43B H 0.435242 1.267161 0.124825 0.041 Uiso 1 1 calc GR . . . .
H43C H 0.394729 1.146534 0.153306 0.041 Uiso 1 1 calc GR . . . .
C44 C 0.6540(2) 1.2032(2) 0.12049(14) 0.0204(5) Uani 1 1 d . . . . .
H44 H 0.633826 1.283549 0.111159 0.025 Uiso 1 1 calc R . . . .
C45 C 0.7696(2) 1.1583(2) 0.12795(14) 0.0199(5) Uani 1 1 d . . . . .
C46 C 0.8625(2) 1.2348(2) 0.12358(17) 0.0290(6) Uani 1 1 d . . . . .
H46A H 0.875614 1.255323 0.172332 0.043 Uiso 1 1 calc GR . . . .
H46B H 0.838354 1.304270 0.090856 0.043 Uiso 1 1 calc GR . . . .
H46C H 0.933916 1.194696 0.104713 0.043 Uiso 1 1 calc GR . . . .
C47 C 0.7979(2) 1.0405(2) 0.14078(14) 0.0190(5) Uani 1 1 d . . . . .
H47 H 0.876601 1.008878 0.145448 0.023 Uiso 1 1 calc R . . . .
C48 C 0.7139(2) 0.9680(2) 0.14693(13) 0.0167(5) Uani 1 1 d . . . . .
C49 C 0.7477(2) 0.8402(2) 0.15807(15) 0.0209(5) Uani 1 1 d . . . . .
H49A H 0.721372 0.810301 0.206482 0.031 Uiso 1 1 calc GR . . . .
H49B H 0.831691 0.822422 0.154327 0.031 Uiso 1 1 calc GR . . . .
H49C H 0.711900 0.804879 0.120630 0.031 Uiso 1 1 calc GR . . . .
B1 B 0.2362(2) 0.5377(2) 0.39432(15) 0.0175(6) Uani 1 1 d . . . . .
Cl1 Cl 0.06112(8) 0.31734(8) 0.29013(5) 0.0468(2) Uani 1 1 d . . . . .
Cl2 Cl 0.09680(7) 0.38808(7) 0.13597(4) 0.0400(2) Uani 1 1 d . . . . .
C50 C 0.1257(3) 0.4108(3) 0.22547(17) 0.0390(8) Uani 1 1 d . . . . .
H50A H 0.096371 0.490700 0.233214 0.047 Uiso 1 1 calc R . . . .
H50B H 0.210139 0.399296 0.232597 0.047 Uiso 1 1 calc R . . . .
Cl3 Cl -0.09109(19) 0.8615(3) 0.45868(14) 0.0534(9) Uani 0.411(3) 1 d D U P A 1
Cl4 Cl 0.0779(2) 0.7801(4) 0.56916(15) 0.0848(14) Uani 0.411(3) 1 d D U P A 1
C51 C 0.0558(6) 0.8290(8) 0.4795(4) 0.040(2) Uani 0.411(3) 1 d D U P A 1
H51A H 0.092071 0.770239 0.448966 0.048 Uiso 0.411(3) 1 calc R . P A 1
H51B H 0.093736 0.898260 0.467332 0.048 Uiso 0.411(3) 1 calc R . P A 1
C52 C 0.0473(9) 0.7667(8) 0.5107(7) 0.041(3) Uani 0.2946(17) 1 d D U P A -2
H52A H 0.092694 0.764201 0.464686 0.050 Uiso 0.2946(17) 1 calc R . P A -2
H52B H 0.054463 0.691091 0.540006 0.050 Uiso 0.2946(17) 1 calc R . P A -2
C53 C -0.0615(11) 0.8194(11) 0.5030(9) 0.061(3) Uani 0.2946(17) 1 d D U P A -2
H53A H -0.099216 0.822777 0.551560 0.073 Uiso 0.2946(17) 1 calc R . P A -2
H53B H -0.105547 0.775190 0.474127 0.073 Uiso 0.2946(17) 1 calc R . P A -2
C54 C -0.0629(13) 0.9324(13) 0.4671(8) 0.072(4) Uani 0.2946(17) 1 d D U P A -2
H54A H -0.043574 0.932239 0.414511 0.087 Uiso 0.2946(17) 1 calc R . P A -2
H54B H -0.138255 0.979671 0.473204 0.087 Uiso 0.2946(17) 1 calc R . P A -2
C55 C 0.0253(15) 0.9692(11) 0.5060(10) 0.079(4) Uani 0.2946(17) 1 d D U P A -2
H55A H -0.005022 1.030055 0.536622 0.095 Uiso 0.2946(17) 1 calc R . P A -2
H55B H 0.087543 0.994815 0.473295 0.095 Uiso 0.2946(17) 1 calc R . P A -2
C56 C 0.0628(12) 0.8579(9) 0.5504(8) 0.052(3) Uani 0.2946(17) 1 d D U P A -2
H56A H 0.145036 0.853119 0.562963 0.062 Uiso 0.2946(17) 1 calc R . P A -2
H56B H 0.017095 0.852897 0.596397 0.062 Uiso 0.2946(17) 1 calc R . P A -2

loop_
_atom_site_aniso_label
_atom_site_aniso_U_11
_atom_site_aniso_U_22
_atom_site_aniso_U_33
_atom_site_aniso_U_23
_atom_site_aniso_U_13
_atom_site_aniso_U_12
Cu1 0.01883(16) 0.01540(16) 0.01578(16) 0.00266(11) -0.00077(12) -0.00557(12)
N1 0.0227(11) 0.0155(10) 0.0140(10) 0.0045(8) -0.0024(9) -0.0040(8)
N2 0.0209(11) 0.0153(10) 0.0167(11) 0.0025(8) -0.0006(9) -0.0049(8)
N3 0.0180(11) 0.0158(10) 0.0163(11) 0.0024(8) 0.0018(8) -0.0029(8)
N4 0.0181(11) 0.0160(10) 0.0151(10) 0.0036(8) -0.0017(8) -0.0054(8)
N5 0.0166(10) 0.0146(10) 0.0170(10) 0.0048(8) -0.0018(8) -0.0050(8)
N6 0.0194(11) 0.0152(10) 0.0169(11) 0.0012(8) 0.0005(8) -0.0051(8)
N7 0.0146(10) 0.0146(10) 0.0192(11) 0.0003(8) -0.0029(8) -0.0034(8)
N8 0.0173(10) 0.0158(10) 0.0143(10) 0.0008(8) -0.0027(8) -0.0044(8)
C1 0.0265(14) 0.0243(14) 0.0194(13) 0.0049(11) -0.0012(11) -0.0082(11)
C2 0.0379(16) 0.0237(14) 0.0145(13) 0.0033(11) -0.0012(11) -0.0084(12)
C3 0.0439(18) 0.0242(14) 0.0159(13) -0.0007(11) -0.0061(12) -0.0099(13)
C4 0.0240(14) 0.0150(12) 0.0184(13) -0.0005(10) -0.0042(10) -0.0016(10)
C5 0.0240(14) 0.0187(13) 0.0133(12) -0.0002(10) -0.0075(10) -0.0035(10)
C6 0.0247(14) 0.0193(13) 0.0176(13) -0.0016(10) -0.0069(11) -0.0014(11)
C7 0.0295(15) 0.0247(15) 0.0289(15) -0.0052(12) -0.0019(12) -0.0006(12)
C8 0.0340(16) 0.0139(12) 0.0213(14) -0.0016(10) -0.0088(11) -0.0022(11)
C9 0.0304(15) 0.0206(13) 0.0189(13) -0.0009(10) -0.0059(11) -0.0087(11)
C10 0.0397(18) 0.0262(15) 0.0319(16) -0.0022(12) 0.0013(13) -0.0138(13)
C11 0.0207(13) 0.0256(14) 0.0197(13) -0.0032(11) -0.0027(11) -0.0032(11)
C12 0.0248(14) 0.0171(13) 0.0181(13) -0.0013(10) -0.0087(10) -0.0013(10)
C13 0.0270(15) 0.0202(14) 0.0355(16) -0.0020(12) -0.0070(12) 0.0011(11)
C14 0.0197(14) 0.0263(14) 0.0253(14) 0.0062(11) 0.0060(11) -0.0048(11)
C15 0.0143(13) 0.0333(16) 0.0285(15) 0.0084(12) 0.0021(11) -0.0002(11)
C16 0.0178(13) 0.0182(13) 0.0191(13) 0.0000(10) -0.0007(10) -0.0006(10)
C17 0.0120(12) 0.0198(13) 0.0195(13) 0.0027(10) -0.0023(10) 0.0000(10)
C18 0.0107(12) 0.0179(13) 0.0236(13) 0.0009(10) -0.0029(10) 0.0003(9)
C19 0.0219(14) 0.0192(13) 0.0257(14) -0.0003(11) -0.0037(11) -0.0023(11)
C20 0.0150(12) 0.0212(13) 0.0188(13) 0.0002(10) -0.0032(10) -0.0010(10)
C21 0.0133(12) 0.0188(13) 0.0211(13) 0.0031(10) -0.0029(10) -0.0005(10)
C22 0.0252(14) 0.0211(14) 0.0255(14) 0.0058(11) -0.0024(11) -0.0053(11)
C23 0.0218(13) 0.0165(13) 0.0263(14) -0.0002(11) -0.0050(11) -0.0019(10)
C24 0.0216(13) 0.0208(13) 0.0199(13) 0.0007(10) -0.0020(11) -0.0016(11)
C25 0.062(2) 0.0273(16) 0.0216(15) -0.0006(12) -0.0025(14) -0.0081(15)
C26 0.0214(13) 0.0149(12) 0.0240(14) 0.0050(10) -0.0034(11) -0.0036(10)
C27 0.0241(14) 0.0146(13) 0.0285(15) 0.0022(11) -0.0016(11) 0.0006(10)
C28 0.0186(13) 0.0164(12) 0.0181(13) 0.0000(10) -0.0043(10) -0.0017(10)
C29 0.0199(13) 0.0108(11) 0.0192(13) -0.0028(9) -0.0010(10) -0.0010(10)
C30 0.0221(13) 0.0119(12) 0.0220(13) -0.0044(10) -0.0032(10) -0.0009(10)
C31 0.0239(14) 0.0204(14) 0.0264(15) 0.0006(11) -0.0058(11) -0.0014(11)
C32 0.0175(13) 0.0171(13) 0.0279(14) -0.0062(11) -0.0005(11) -0.0018(10)
C33 0.0234(14) 0.0170(13) 0.0237(14) -0.0070(10) 0.0049(11) -0.0060(10)
C34 0.0280(15) 0.0341(16) 0.0280(15) -0.0051(12) 0.0047(12) -0.0117(13)
C35 0.0262(14) 0.0162(12) 0.0184(13) -0.0016(10) -0.0009(11) -0.0018(10)
C36 0.0198(13) 0.0121(12) 0.0212(13) -0.0029(10) -0.0024(10) -0.0008(10)
C37 0.0212(13) 0.0192(13) 0.0224(14) 0.0014(10) -0.0034(11) -0.0022(10)
C38 0.0136(12) 0.0192(13) 0.0199(13) -0.0009(10) -0.0043(10) -0.0027(10)
C39 0.0188(13) 0.0191(13) 0.0152(12) 0.0027(10) -0.0025(10) -0.0047(10)
C40 0.0138(12) 0.0107(11) 0.0204(13) 0.0010(9) 0.0006(10) 0.0010(9)
C41 0.0163(12) 0.0166(12) 0.0145(12) 0.0000(9) 0.0000(9) -0.0041(10)
C42 0.0186(13) 0.0156(12) 0.0216(13) -0.0009(10) -0.0011(10) -0.0016(10)
C43 0.0197(14) 0.0170(13) 0.0449(18) -0.0022(12) -0.0047(12) 0.0003(11)
C44 0.0235(14) 0.0130(12) 0.0251(14) -0.0027(10) 0.0022(11) -0.0040(10)
C45 0.0210(13) 0.0191(13) 0.0213(13) -0.0050(10) 0.0027(10) -0.0065(10)
C46 0.0239(15) 0.0224(14) 0.0434(18) -0.0079(13) 0.0042(13) -0.0102(12)
C47 0.0134(12) 0.0212(13) 0.0228(13) -0.0049(10) 0.0015(10) -0.0023(10)
C48 0.0192(13) 0.0159(12) 0.0151(12) -0.0022(10) 0.0020(10) -0.0027(10)
C49 0.0186(13) 0.0164(13) 0.0264(14) 0.0000(10) 0.0002(11) 0.0006(10)
B1 0.0194(14) 0.0184(14) 0.0142(14) 0.0044(11) -0.0016(11) -0.0051(11)
Cl1 0.0617(6) 0.0490(5) 0.0338(4) 0.0022(4) -0.0024(4) -0.0268(4)
Cl2 0.0505(5) 0.0449(5) 0.0317(4) -0.0113(3) 0.0054(3) -0.0273(4)
C50 0.048(2) 0.0402(18) 0.0330(17) -0.0033(14) -0.0050(15) -0.0208(15)
Cl3 0.0309(12) 0.081(2) 0.0419(14) 0.0020(13) 0.0005(9) 0.0076(12)
Cl4 0.0405(15) 0.168(4) 0.0391(15) 0.0151(18) -0.0016(11) -0.0128(18)
C51 0.029(4) 0.052(5) 0.034(4) -0.005(4) 0.001(3) 0.007(4)
C52 0.052(5) 0.019(4) 0.055(6) -0.011(4) 0.035(5) -0.015(4)
C53 0.058(5) 0.069(6) 0.051(6) 0.011(5) 0.008(5) -0.011(5)
C54 0.060(7) 0.083(7) 0.062(7) 0.013(6) 0.029(5) 0.004(5)
C55 0.092(8) 0.062(6) 0.080(7) -0.005(6) 0.019(6) -0.009(6)
C56 0.058(6) 0.024(5) 0.078(7) -0.023(4) 0.015(5) -0.015(4)

loop_
_atom_type_symbol
_atom_type_description
_atom_type_scat_dispersion_real
_atom_type_scat_dispersion_imag
_atom_type_scat_source
C C 0.0033 0.0016 'International Tables Vol C Tables 4.2.6.8 and 6.1.1.4'
H H 0.0000 0.0000 'International Tables Vol C Tables 4.2.6.8 and 6.1.1.4'
B B 0.0013 0.0007 'International Tables Vol C Tables 4.2.6.8 and 6.1.1.4'
Cl Cl 0.1484 0.1585 'International Tables Vol C Tables 4.2.6.8 and 6.1.1.4'
Cu Cu 0.3201 1.2651 'International Tables Vol C Tables 4.2.6.8 and 6.1.1.4'
N N 0.0061 0.0033 'International Tables Vol C Tables 4.2.6.8 and 6.1.1.4'

loop_
_geom_angle_atom_site_label_1
_geom_angle_atom_site_label_2
_geom_angle_atom_site_label_3
_geom_angle
_geom_angle_site_symmetry_1
_geom_angle_site_symmetry_3
_geom_angle_publ_flag
N2 Cu1 N4 90.26(8) . . ?
N2 Cu1 N6 88.87(8) . . ?
N4 Cu1 N6 89.18(8) . . ?
N7 Cu1 N2 130.80(8) . . ?
N7 Cu1 N4 119.63(8) . . ?
N7 Cu1 N6 126.20(8) . . ?
N2 N1 B1 121.54(19) . . ?
C2 N1 N2 109.3(2) . . ?
C2 N1 B1 128.8(2) . . ?
N1 N2 Cu1 116.10(15) . . ?
C4 N2 Cu1 136.12(17) . . ?
C4 N2 N1 107.1(2) . . ?
N4 N3 B1 120.04(19) . . ?
C14 N3 N4 109.2(2) . . ?
C14 N3 B1 130.7(2) . . ?
N3 N4 Cu1 116.33(15) . . ?
C16 N4 Cu1 136.28(17) . . ?
C16 N4 N3 107.21(19) . . ?
N6 N5 B1 120.36(19) . . ?
C26 N5 N6 109.4(2) . . ?
C26 N5 B1 130.2(2) . . ?
N5 N6 Cu1 115.80(15) . . ?
C28 N6 Cu1 137.32(17) . . ?
C28 N6 N5 106.83(19) . . ?
N8 N7 Cu1 125.05(16) . . ?
C38 N7 Cu1 130.41(17) . . ?
C38 N7 N8 104.53(19) . . ?
N7 N8 H8 123.8 . . ?
C40 N8 N7 112.5(2) . . ?
C40 N8 H8 123.8 . . ?
H1A C1 H1B 109.5 . . ?
H1A C1 H1C 109.5 . . ?
H1B C1 H1C 109.5 . . ?
B1 C1 H1A 109.5 . . ?
B1 C1 H1B 109.5 . . ?
B1 C1 H1C 109.5 . . ?
N1 C2 H2 125.6 . . ?
N1 C2 C3 108.8(2) . . ?
C3 C2 H2 125.6 . . ?
C2 C3 H3 127.6 . . ?
C2 C3 C4 104.8(2) . . ?
C4 C3 H3 127.6 . . ?
N2 C4 C3 110.0(2) . . ?
N2 C4 C5 120.1(2) . . ?
C3 C4 C5 129.8(2) . . ?
C6 C5 C4 120.8(2) . . ?
C12 C5 C4 119.3(2) . . ?
C12 C5 C6 119.9(2) . . ?
C5 C6 C7 121.8(2) . . ?
C8 C6 C5 118.5(2) . . ?
C8 C6 C7 119.7(2) . . ?
C6 C7 H7A 109.5 . . ?
C6 C7 H7B 109.5 . . ?
C6 C7 H7C 109.5 . . ?
H7A C7 H7B 109.5 . . ?
H7A C7 H7C 109.5 . . ?
H7B C7 H7C 109.5 . . ?
C6 C8 H8A 118.7 . . ?
C6 C8 C9 122.7(2) . . ?
C9 C8 H8A 118.7 . . ?
C8 C9 C10 121.2(2) . . ?
C11 C9 C8 117.7(2) . . ?
C11 C9 C10 121.1(3) . . ?
C9 C10 H10A 109.5 . . ?
C9 C10 H10B 109.5 . . ?
C9 C10 H10C 109.5 . . ?
H10A C10 H10B 109.5 . . ?
H10A C10 H10C 109.5 . . ?
H10B C10 H10C 109.5 . . ?
C9 C11 H11 119.1 . . ?
C9 C11 C12 121.8(3) . . ?
C12 C11 H11 119.1 . . ?
C5 C12 C13 121.1(2) . . ?
C11 C12 C5 119.3(2) . . ?
C11 C12 C13 119.6(2) . . ?
C12 C13 H13A 109.5 . . ?
C12 C13 H13B 109.5 . . ?
C12 C13 H13C 109.5 . . ?
H13A C13 H13B 109.5 . . ?
H13A C13 H13C 109.5 . . ?
H13B C13 H13C 109.5 . . ?
N3 C14 H14 125.7 . . ?
N3 C14 C15 108.6(2) . . ?
C15 C14 H14 125.7 . . ?
C14 C15 H15 127.4 . . ?
C14 C15 C16 105.3(2) . . ?
C16 C15 H15 127.4 . . ?
N4 C16 C15 109.6(2) . . ?
N4 C16 C17 118.0(2) . . ?
C15 C16 C17 132.2(2) . . ?
C18 C17 C16 121.5(2) . . ?
C24 C17 C16 118.4(2) . . ?
C24 C17 C18 120.0(2) . . ?
C17 C18 C19 121.1(2) . . ?
C20 C18 C17 118.9(2) . . ?
C20 C18 C19 119.9(2) . . ?
C18 C19 H19A 109.5 . . ?
C18 C19 H19B 109.5 . . ?
C18 C19 H19C 109.5 . . ?
H19A C19 H19B 109.5 . . ?
H19A C19 H19C 109.5 . . ?
H19B C19 H19C 109.5 . . ?
C18 C20 H20 119.2 . . ?
C21 C20 C18 121.6(2) . . ?
C21 C20 H20 119.2 . . ?
C20 C21 C22 121.0(2) . . ?
C23 C21 C20 118.5(2) . . ?
C23 C21 C22 120.4(2) . . ?
C21 C22 H22A 109.5 . . ?
C21 C22 H22B 109.5 . . ?
C21 C22 H22C 109.5 . . ?
H22A C22 H22B 109.5 . . ?
H22A C22 H22C 109.5 . . ?
H22B C22 H22C 109.5 . . ?
C21 C23 H23 119.2 . . ?
C21 C23 C24 121.7(2) . . ?
C24 C23 H23 119.2 . . ?
C17 C24 C25 121.3(2) . . ?
C23 C24 C17 119.2(2) . . ?
C23 C24 C25 119.5(2) . . ?
C24 C25 H25A 109.5 . . ?
C24 C25 H25B 109.5 . . ?
C24 C25 H25C 109.5 . . ?
H25A C25 H25B 109.5 . . ?
H25A C25 H25C 109.5 . . ?
H25B C25 H25C 109.5 . . ?
N5 C26 H26 125.6 . . ?
N5 C26 C27 108.8(2) . . ?
C27 C26 H26 125.6 . . ?
C26 C27 H27 127.6 . . ?
C26 C27 C28 104.9(2) . . ?
C28 C27 H27 127.6 . . ?
N6 C28 C27 110.1(2) . . ?
N6 C28 C29 119.6(2) . . ?
C27 C28 C29 130.3(2) . . ?
C30 C29 C28 120.3(2) . . ?
C30 C29 C36 119.9(2) . . ?
C36 C29 C28 119.9(2) . . ?
C29 C30 C31 121.4(2) . . ?
C32 C30 C29 119.2(2) . . ?
C32 C30 C31 119.4(2) . . ?
C30 C31 H31A 109.5 . . ?
C30 C31 H31B 109.5 . . ?
C30 C31 H31C 109.5 . . ?
H31A C31 H31B 109.5 . . ?
H31A C31 H31C 109.5 . . ?
H31B C31 H31C 109.5 . . ?
C30 C32 H32 118.9 . . ?
C30 C32 C33 122.2(2) . . ?
C33 C32 H32 118.9 . . ?
C32 C33 C34 121.2(2) . . ?
C32 C33 C35 117.9(2) . . ?
C35 C33 C34 120.9(2) . . ?
C33 C34 H34A 109.5 . . ?
C33 C34 H34B 109.5 . . ?
C33 C34 H34C 109.5 . . ?
H34A C34 H34B 109.5 . . ?
H34A C34 H34C 109.5 . . ?
H34B C34 H34C 109.5 . . ?
C33 C35 H35 119.0 . . ?
C36 C35 C33 122.0(2) . . ?
C36 C35 H35 119.0 . . ?
C29 C36 C37 120.8(2) . . ?
C35 C36 C29 118.9(2) . . ?
C35 C36 C37 120.3(2) . . ?
C36 C37 H37A 109.5 . . ?
C36 C37 H37B 109.5 . . ?
C36 C37 H37C 109.5 . . ?
H37A C37 H37B 109.5 . . ?
H37A C37 H37C 109.5 . . ?
H37B C37 H37C 109.5 . . ?
N7 C38 H38 124.3 . . ?
N7 C38 C39 111.5(2) . . ?
C39 C38 H38 124.3 . . ?
C38 C39 H39 127.3 . . ?
C40 C39 C38 105.4(2) . . ?
C40 C39 H39 127.3 . . ?
N8 C40 C39 106.1(2) . . ?
N8 C40 C41 121.8(2) . . ?
C39 C40 C41 131.9(2) . . ?
C42 C41 C40 120.9(2) . . ?
C48 C41 C40 118.6(2) . . ?
C48 C41 C42 120.5(2) . . ?
C41 C42 C43 121.2(2) . . ?
C44 C42 C41 118.7(2) . . ?
C44 C42 C43 120.1(2) . . ?
C42 C43 H43A 109.5 . . ?
C42 C43 H43B 109.5 . . ?
C42 C43 H43C 109.5 . . ?
H43A C43 H43B 109.5 . . ?
H43A C43 H43C 109.5 . . ?
H43B C43 H43C 109.5 . . ?
C42 C44 H44 119.1 . . ?
C42 C44 C45 121.8(2) . . ?
C45 C44 H44 119.1 . . ?
C44 C45 C46 121.2(2) . . ?
C47 C45 C44 118.5(2) . . ?
C47 C45 C46 120.3(2) . . ?
C45 C46 H46A 109.5 . . ?
C45 C46 H46B 109.5 . . ?
C45 C46 H46C 109.5 . . ?
H46A C46 H46B 109.5 . . ?
H46A C46 H46C 109.5 . . ?
H46B C46 H46C 109.5 . . ?
C45 C47 H47 119.2 . . ?
C48 C47 C45 121.6(2) . . ?
C48 C47 H47 119.2 . . ?
C41 C48 C49 120.7(2) . . ?
C47 C48 C41 118.9(2) . . ?
C47 C48 C49 120.3(2) . . ?
C48 C49 H49A 109.5 . . ?
C48 C49 H49B 109.5 . . ?
C48 C49 H49C 109.5 . . ?
H49A C49 H49B 109.5 . . ?
H49A C49 H49C 109.5 . . ?
H49B C49 H49C 109.5 . . ?
N1 B1 N3 108.7(2) . . ?
N1 B1 N5 107.0(2) . . ?
N1 B1 C1 111.5(2) . . ?
N3 B1 N5 107.7(2) . . ?
N3 B1 C1 110.7(2) . . ?
N5 B1 C1 111.2(2) . . ?
Cl1 C50 H50A 109.3 . . ?
Cl1 C50 H50B 109.3 . . ?
Cl2 C50 Cl1 111.55(17) . . ?
Cl2 C50 H50A 109.3 . . ?
Cl2 C50 H50B 109.3 . . ?
H50A C50 H50B 108.0 . . ?
Cl3 C51 H51A 109.1 . . ?
Cl3 C51 H51B 109.1 . . ?
Cl4 C51 Cl3 112.6(4) . . ?
Cl4 C51 H51A 109.1 . . ?
Cl4 C51 H51B 109.1 . . ?
H51A C51 H51B 107.8 . . ?
H52A C52 H52B 111.6 . . ?
C53 C52 H52A 114.5 . . ?
C53 C52 H52B 114.5 . . ?
C53 C52 C56 84.7(9) . . ?
C56 C52 H52A 114.5 . . ?
C56 C52 H52B 114.5 . . ?
C52 C53 H53A 109.5 . . ?
C52 C53 H53B 109.5 . . ?
C52 C53 C54 110.7(10) . . ?
H53A C53 H53B 108.1 . . ?
C54 C53 H53A 109.5 . . ?
C54 C53 H53B 109.5 . . ?
C53 C54 H54A 111.8 . . ?
C53 C54 H54B 111.8 . . ?
H54A C54 H54B 109.6 . . ?
C55 C54 C53 99.7(10) . . ?
C55 C54 H54A 111.8 . . ?
C55 C54 H54B 111.8 . . ?
C54 C55 H55A 112.3 . . ?
C54 C55 H55B 112.3 . . ?
C54 C55 C56 97.3(9) . . ?
H55A C55 H55B 109.9 . . ?
C56 C55 H55A 112.3 . . ?
C56 C55 H55B 112.3 . . ?
C52 C56 C55 110.0(11) . . ?
C52 C56 H56A 109.7 . . ?
C52 C56 H56B 109.7 . . ?
C55 C56 H56A 109.7 . . ?
C55 C56 H56B 109.7 . . ?
H56A C56 H56B 108.2 . . ?

loop_
_geom_bond_atom_site_label_1
_geom_bond_atom_site_label_2
_geom_bond_distance
_geom_bond_site_symmetry_2
_geom_bond_publ_flag
Cu1 N2 2.041(2) . ?
Cu1 N4 2.082(2) . ?
Cu1 N6 2.094(2) . ?
Cu1 N7 1.932(2) . ?
N1 N2 1.363(3) . ?
N1 C2 1.347(3) . ?
N1 B1 1.558(3) . ?
N2 C4 1.333(3) . ?
N3 N4 1.370(3) . ?
N3 C14 1.344(3) . ?
N3 B1 1.562(3) . ?
N4 C16 1.335(3) . ?
N5 N6 1.368(3) . ?
N5 C26 1.347(3) . ?
N5 B1 1.566(4) . ?
N6 C28 1.333(3) . ?
N7 N8 1.356(3) . ?
N7 C38 1.331(3) . ?
N8 H8 0.8800 . ?
N8 C40 1.356(3) . ?
C1 H1A 0.9800 . ?
C1 H1B 0.9800 . ?
C1 H1C 0.9800 . ?
C1 B1 1.602(4) . ?
C2 H2 0.9500 . ?
C2 C3 1.374(4) . ?
C3 H3 0.9500 . ?
C3 C4 1.403(4) . ?
C4 C5 1.484(4) . ?
C5 C6 1.407(4) . ?
C5 C12 1.400(4) . ?
C6 C7 1.502(4) . ?
C6 C8 1.387(4) . ?
C7 H7A 0.9800 . ?
C7 H7B 0.9800 . ?
C7 H7C 0.9800 . ?
C8 H8A 0.9500 . ?
C8 C9 1.388(4) . ?
C9 C10 1.502(4) . ?
C9 C11 1.386(4) . ?
C10 H10A 0.9800 . ?
C10 H10B 0.9800 . ?
C10 H10C 0.9800 . ?
C11 H11 0.9500 . ?
C11 C12 1.394(4) . ?
C12 C13 1.511(4) . ?
C13 H13A 0.9800 . ?
C13 H13B 0.9800 . ?
C13 H13C 0.9800 . ?
C14 H14 0.9500 . ?
C14 C15 1.378(4) . ?
C15 H15 0.9500 . ?
C15 C16 1.400(4) . ?
C16 C17 1.485(3) . ?
C17 C18 1.402(4) . ?
C17 C24 1.400(4) . ?
C18 C19 1.505(4) . ?
C18 C20 1.400(3) . ?
C19 H19A 0.9800 . ?
C19 H19B 0.9800 . ?
C19 H19C 0.9800 . ?
C20 H20 0.9500 . ?
C20 C21 1.388(4) . ?
C21 C22 1.506(3) . ?
C21 C23 1.381(4) . ?
C22 H22A 0.9800 . ?
C22 H22B 0.9800 . ?
C22 H22C 0.9800 . ?
C23 H23 0.9500 . ?
C23 C24 1.397(4) . ?
C24 C25 1.506(4) . ?
C25 H25A 0.9800 . ?
C25 H25B 0.9800 . ?
C25 H25C 0.9800 . ?
C26 H26 0.9500 . ?
C26 C27 1.372(4) . ?
C27 H27 0.9500 . ?
C27 C28 1.404(3) . ?
C28 C29 1.485(3) . ?
C29 C30 1.402(4) . ?
C29 C36 1.408(3) . ?
C30 C31 1.513(4) . ?
C30 C32 1.385(4) . ?
C31 H31A 0.9800 . ?
C31 H31B 0.9800 . ?
C31 H31C 0.9800 . ?
C32 H32 0.9500 . ?
C32 C33 1.388(4) . ?
C33 C34 1.500(4) . ?
C33 C35 1.392(4) . ?
C34 H34A 0.9800 . ?
C34 H34B 0.9800 . ?
C34 H34C 0.9800 . ?
C35 H35 0.9500 . ?
C35 C36 1.390(4) . ?
C36 C37 1.505(3) . ?
C37 H37A 0.9800 . ?
C37 H37B 0.9800 . ?
C37 H37C 0.9800 . ?
C38 H38 0.9500 . ?
C38 C39 1.399(3) . ?
C39 H39 0.9500 . ?
C39 C40 1.377(4) . ?
C40 C41 1.480(3) . ?
C41 C42 1.405(3) . ?
C41 C48 1.401(3) . ?
C42 C43 1.511(4) . ?
C42 C44 1.387(4) . ?
C43 H43A 0.9800 . ?
C43 H43B 0.9800 . ?
C43 H43C 0.9800 . ?
C44 H44 0.9500 . ?
C44 C45 1.391(4) . ?
C45 C46 1.506(3) . ?
C45 C47 1.390(4) . ?
C46 H46A 0.9800 . ?
C46 H46B 0.9800 . ?
C46 H46C 0.9800 . ?
C47 H47 0.9500 . ?
C47 C48 1.389(3) . ?
C48 C49 1.510(3) . ?
C49 H49A 0.9800 . ?
C49 H49B 0.9800 . ?
C49 H49C 0.9800 . ?
Cl1 C50 1.763(3) . ?
Cl2 C50 1.754(3) . ?
C50 H50A 0.9900 . ?
C50 H50B 0.9900 . ?
Cl3 C51 1.756(6) . ?
Cl4 C51 1.705(7) . ?
C51 H51A 0.9900 . ?
C51 H51B 0.9900 . ?
C52 H52A 0.9900 . ?
C52 H52B 0.9900 . ?
C52 C53 1.346(13) . ?
C52 C56 1.410(12) . ?
C53 H53A 0.9900 . ?
C53 H53B 0.9900 . ?
C53 C54 1.427(13) . ?
C54 H54A 0.9900 . ?
C54 H54B 0.9900 . ?
C54 C55 1.419(15) . ?
C55 H55A 0.9900 . ?
C55 H55B 0.9900 . ?
C55 C56 1.495(14) . ?
C56 H56A 0.9900 . ?
C56 H56B 0.9900 . ?

loop_
_geom_torsion_atom_site_label_1
_geom_torsion_atom_site_label_2
_geom_torsion_atom_site_label_3
_geom_torsion_atom_site_label_4
_geom_torsion
_geom_torsion_site_symmetry_1
_geom_torsion_site_symmetry_2
_geom_torsion_site_symmetry_3
_geom_torsion_site_symmetry_4
_geom_torsion_publ_flag
Cu1 N2 C4 C3 -169.4(2) . . . . ?
Cu1 N2 C4 C5 7.3(4) . . . . ?
Cu1 N4 C16 C15 -175.5(2) . . . . ?
Cu1 N4 C16 C17 0.9(4) . . . . ?
Cu1 N6 C28 C27 -176.74(19) . . . . ?
Cu1 N6 C28 C29 4.1(4) . . . . ?
Cu1 N7 N8 C40 178.25(16) . . . . ?
Cu1 N7 C38 C39 -178.53(17) . . . . ?
N1 N2 C4 C3 0.0(3) . . . . ?
N1 N2 C4 C5 176.7(2) . . . . ?
N1 C2 C3 C4 -0.1(3) . . . . ?
N2 N1 C2 C3 0.1(3) . . . . ?
N2 N1 B1 N3 -55.9(3) . . . . ?
N2 N1 B1 N5 60.1(3) . . . . ?
N2 N1 B1 C1 -178.1(2) . . . . ?
N2 C4 C5 C6 102.5(3) . . . . ?
N2 C4 C5 C12 -77.9(3) . . . . ?
N3 N4 C16 C15 -0.9(3) . . . . ?
N3 N4 C16 C17 175.5(2) . . . . ?
N3 C14 C15 C16 -0.8(3) . . . . ?
N4 N3 C14 C15 0.3(3) . . . . ?
N4 N3 B1 N1 57.8(3) . . . . ?
N4 N3 B1 N5 -57.8(3) . . . . ?
N4 N3 B1 C1 -179.5(2) . . . . ?
N4 C16 C17 C18 102.8(3) . . . . ?
N4 C16 C17 C24 -72.5(3) . . . . ?
N5 N6 C28 C27 0.7(3) . . . . ?
N5 N6 C28 C29 -178.5(2) . . . . ?
N5 C26 C27 C28 0.7(3) . . . . ?
N6 N5 C26 C27 -0.3(3) . . . . ?
N6 N5 B1 N1 -55.1(3) . . . . ?
N6 N5 B1 N3 61.6(3) . . . . ?
N6 N5 B1 C1 -177.1(2) . . . . ?
N6 C28 C29 C30 105.2(3) . . . . ?
N6 C28 C29 C36 -73.2(3) . . . . ?
N7 N8 C40 C39 0.7(3) . . . . ?
N7 N8 C40 C41 -175.4(2) . . . . ?
N7 C38 C39 C40 0.3(3) . . . . ?
N8 N7 C38 C39 0.1(3) . . . . ?
N8 C40 C41 C42 -111.0(3) . . . . ?
N8 C40 C41 C48 70.5(3) . . . . ?
C2 N1 N2 Cu1 171.78(17) . . . . ?
C2 N1 N2 C4 -0.1(3) . . . . ?
C2 N1 B1 N3 131.1(3) . . . . ?
C2 N1 B1 N5 -112.9(3) . . . . ?
C2 N1 B1 C1 8.9(4) . . . . ?
C2 C3 C4 N2 0.0(3) . . . . ?
C2 C3 C4 C5 -176.2(3) . . . . ?
C3 C4 C5 C6 -81.6(4) . . . . ?
C3 C4 C5 C12 98.0(3) . . . . ?
C4 C5 C6 C7 -0.6(4) . . . . ?
C4 C5 C6 C8 179.5(2) . . . . ?
C4 C5 C12 C11 -178.7(2) . . . . ?
C4 C5 C12 C13 3.0(4) . . . . ?
C5 C6 C8 C9 -0.8(4) . . . . ?
C6 C5 C12 C11 0.9(4) . . . . ?
C6 C5 C12 C13 -177.3(2) . . . . ?
C6 C8 C9 C10 -179.3(3) . . . . ?
C6 C8 C9 C11 0.8(4) . . . . ?
C7 C6 C8 C9 179.4(2) . . . . ?
C8 C9 C11 C12 0.1(4) . . . . ?
C9 C11 C12 C5 -0.9(4) . . . . ?
C9 C11 C12 C13 177.4(2) . . . . ?
C10 C9 C11 C12 -179.8(3) . . . . ?
C12 C5 C6 C7 179.8(2) . . . . ?
C12 C5 C6 C8 -0.1(4) . . . . ?
C14 N3 N4 Cu1 176.24(17) . . . . ?
C14 N3 N4 C16 0.4(3) . . . . ?
C14 N3 B1 N1 -120.2(3) . . . . ?
C14 N3 B1 N5 124.2(3) . . . . ?
C14 N3 B1 C1 2.5(4) . . . . ?
C14 C15 C16 N4 1.1(3) . . . . ?
C14 C15 C16 C17 -174.6(3) . . . . ?
C15 C16 C17 C18 -81.8(4) . . . . ?
C15 C16 C17 C24 102.9(4) . . . . ?
C16 C17 C18 C19 2.8(4) . . . . ?
C16 C17 C18 C20 -174.2(2) . . . . ?
C16 C17 C24 C23 174.4(2) . . . . ?
C16 C17 C24 C25 -5.1(4) . . . . ?
C17 C18 C20 C21 0.4(4) . . . . ?
C18 C17 C24 C23 -1.0(4) . . . . ?
C18 C17 C24 C25 179.5(3) . . . . ?
C18 C20 C21 C22 175.9(2) . . . . ?
C18 C20 C21 C23 -1.7(4) . . . . ?
C19 C18 C20 C21 -176.7(2) . . . . ?
C20 C21 C23 C24 1.7(4) . . . . ?
C21 C23 C24 C17 -0.4(4) . . . . ?
C21 C23 C24 C25 179.1(3) . . . . ?
C22 C21 C23 C24 -175.9(2) . . . . ?
C24 C17 C18 C19 178.0(2) . . . . ?
C24 C17 C18 C20 1.0(4) . . . . ?
C26 N5 N6 Cu1 177.82(16) . . . . ?
C26 N5 N6 C28 -0.2(3) . . . . ?
C26 N5 B1 N1 123.0(3) . . . . ?
C26 N5 B1 N3 -120.4(3) . . . . ?
C26 N5 B1 C1 1.0(4) . . . . ?
C26 C27 C28 N6 -0.8(3) . . . . ?
C26 C27 C28 C29 178.2(3) . . . . ?
C27 C28 C29 C30 -73.8(4) . . . . ?
C27 C28 C29 C36 107.9(3) . . . . ?
C28 C29 C30 C31 3.2(4) . . . . ?
C28 C29 C30 C32 -177.5(2) . . . . ?
C28 C29 C36 C35 178.5(2) . . . . ?
C28 C29 C36 C37 -2.2(4) . . . . ?
C29 C30 C32 C33 -1.4(4) . . . . ?
C30 C29 C36 C35 0.1(4) . . . . ?
C30 C29 C36 C37 179.5(2) . . . . ?
C30 C32 C33 C34 -177.9(2) . . . . ?
C30 C32 C33 C35 1.0(4) . . . . ?
C31 C30 C32 C33 177.8(2) . . . . ?
C32 C33 C35 C36 0.0(4) . . . . ?
C33 C35 C36 C29 -0.5(4) . . . . ?
C33 C35 C36 C37 -179.9(2) . . . . ?
C34 C33 C35 C36 178.9(2) . . . . ?
C36 C29 C30 C31 -178.4(2) . . . . ?
C36 C29 C30 C32 0.8(4) . . . . ?
C38 N7 N8 C40 -0.5(3) . . . . ?
C38 C39 C40 N8 -0.6(3) . . . . ?
C38 C39 C40 C41 174.9(2) . . . . ?
C39 C40 C41 C42 74.1(4) . . . . ?
C39 C40 C41 C48 -104.4(3) . . . . ?
C40 C41 C42 C43 0.4(4) . . . . ?
C40 C41 C42 C44 -179.1(2) . . . . ?
C40 C41 C48 C47 179.1(2) . . . . ?
C40 C41 C48 C49 1.5(4) . . . . ?
C41 C42 C44 C45 -0.1(4) . . . . ?
C42 C41 C48 C47 0.6(4) . . . . ?
C42 C41 C48 C49 -177.1(2) . . . . ?
C42 C44 C45 C46 -178.3(3) . . . . ?
C42 C44 C45 C47 0.7(4) . . . . ?
C43 C42 C44 C45 -179.6(3) . . . . ?
C44 C45 C47 C48 -0.7(4) . . . . ?
C45 C47 C48 C41 0.0(4) . . . . ?
C45 C47 C48 C49 177.7(2) . . . . ?
C46 C45 C47 C48 178.3(2) . . . . ?
C48 C41 C42 C43 178.9(2) . . . . ?
C48 C41 C42 C44 -0.6(4) . . . . ?
B1 N1 N2 Cu1 -2.4(3) . . . . ?
B1 N1 N2 C4 -174.3(2) . . . . ?
B1 N1 C2 C3 173.8(2) . . . . ?
B1 N3 N4 Cu1 -2.2(3) . . . . ?
B1 N3 N4 C16 -178.0(2) . . . . ?
B1 N3 C14 C15 178.5(3) . . . . ?
B1 N5 N6 Cu1 -3.8(3) . . . . ?
B1 N5 N6 C28 178.2(2) . . . . ?
B1 N5 C26 C27 -178.5(2) . . . . ?
C52 C53 C54 C55 -45.4(17) . . . . ?
C53 C52 C56 C55 -53.1(13) . . . . ?
C53 C54 C55 C56 5.6(15) . . . . ?
C54 C55 C56 C52 31.5(16) . . . . ?
C56 C52 C53 C54 59.1(14) . . . . ?
